data_1538994
loop_
_publ_author_name
'Pertlik, F.'
'Zemann, J.'

_publ_section_title
;
 Die Kristallstruktur von Cu7 (O H)6 (Te O3)2 (S O4)2
;
_journal_name_full
;
Monatshefte fuer Chemie und verwandte Teile anderer Wissenschaften (109,1978-)
;
_journal_page_first 311
_journal_page_last 317
_journal_volume 119
_journal_year 1988
_chemical_formula_sum 'Cu7 H6 O20 S2 Te2'
_chemical_name_systematic 'Cu7 (O H)6 (Te O3)2 (S O4)2'
_space_group_IT_number 2
_symmetry_space_group_name_Hall '-P 1'
_symmetry_space_group_name_H-M 'P -1'
_cell_angle_alpha 75.17
_cell_angle_beta 75.9
_cell_angle_gamma 84.19
_cell_formula_units_Z 1
_cell_length_a 7.389
_cell_length_b 7.638
_cell_length_c 7.662
_cell_volume 405.075
_citation_journal_id_ASTM MOCMB7
_cod_data_source_file Pertlik_MOCMB7_1988_1928.cif
_cod_data_source_block H6Cu7O20S2Te2
_cod_original_cell_volume 405.0748
_cod_original_formula_sum 'H6 Cu7 O20 S2 Te2'
_cod_database_code 1538994

loop_
_symmetry_equiv_pos_as_xyz
x,y,z
-x,-y,-z

loop_
_atom_site_label
_atom_site_type_symbol
_atom_site_fract_x
_atom_site_fract_y
_atom_site_fract_z
_atom_site_occupancy
_atom_site_U_iso_or_equiv
O2 O-2 0.7219 0.386 0.0888 1 0.0
O8 O-2 0.4777 0.9168 0.3557 0.5 0.0
O13 O-2 0.3914 0.7315 0.5305 0.5 0.0
O3 O-2 0.204 0.3401 0.5706 1 0.0
Cu5 Cu+2 0.23339 0.45643 0.7587 1 0.0
O11 O-2 0.1948 0.7597 0.313 0.5 0.0
Cu4 Cu+2 0.60759 0.14363 0.2113 1 0.0
O5 O-2 0.0263 0.4428 0.2537 1 0.0
O1 O-2 0.8393 0.019 0.2336 1 0.0
O7 O-2 0.4999 0.629 0.254 1 0.0
Te1 Te+4 0.1349 0.20843 0.24388 1 0.0
Cu1 Cu+2 0 0 0 1 0.0
O12 O-2 0.4527 0.9454 0.2307 0.5 0.0
S1 S+6 0.3777 0.78 0.3154 1 0.0
Cu3 Cu+2 0.5 0.5 0 1 0.0
O10 O-2 0.2984 0.8908 0.1371 0.5 0.0
Cu2 Cu+2 0 0.5 0.5 1 0.0
O9 O-2 0.2206 0.7249 0.4545 0.5 0.0
O6 O-2 0.1147 0.2226 0.0021 1 0.0
O4 O-2 0.3823 0.2911 0.1843 1 0.0
